data_7718835
loop_
_publ_author_name
'Ghanwat, Pratiksha B.'
'Bora, Debashree'
'Pandya, Rinu'
'Vanka, Kumar'
'Saha, Biswajit'
'Sen, Sakya S.'

_publ_section_title
;
 Manganese(I)-catalyzed dehydrogenative borylation of terminal alkynes.
;
_journal_issue 26
_journal_name_full 'Dalton transactions (Cambridge, England : 2003)'
_journal_page_first 10426
_journal_page_last 10432
_journal_paper_doi 10.1039/d5dt00577a
_journal_volume 54
_journal_year 2025
_chemical_formula_moiety 'C23 H16 Br Fe Mn N2 O3, C H2 Cl2'
_chemical_formula_sum 'C24 H18 Br Cl2 Fe Mn N2 O3'
_chemical_formula_weight 644.00
_space_group_crystal_system triclinic
_space_group_IT_number 2
_space_group_name_Hall '-P 1'
_space_group_name_H-M_alt 'P -1'
_atom_sites_solution_hydrogens geom
_atom_sites_solution_primary iterative
_audit_creation_date 2022-09-19
_audit_creation_method
;
Olex2 1.3
(compiled 2020.11.12 svn.r5f609507 for OlexSys, GUI svn.r6272)
;
_audit_update_record
;
2025-02-01 deposited with the CCDC.	2025-05-27 downloaded from the CCDC.
;
_cell_angle_alpha 112.6020(10)
_cell_angle_beta 91.100(2)
_cell_angle_gamma 109.359(3)
_cell_formula_units_Z 2
_cell_length_a 9.6556(12)
_cell_length_b 10.7004(12)
_cell_length_c 13.2591(16)
_cell_measurement_reflns_used 4205
_cell_measurement_temperature 100.15
_cell_measurement_theta_max 0.687
_cell_measurement_theta_min 0.633
_cell_volume 1176.2(2)
_computing_cell_refinement 'APEX2 v2010.7-0 (Bruker AXS)'
_computing_data_collection 'Bruker Instrument Service v2010.7.0.0'
_computing_data_reduction 'SAINT V7.68A (Bruker AXS, 2009)'
_computing_molecular_graphics 'Olex2 1.3 (Dolomanov et al., 2009)'
_computing_publication_material 'Olex2 1.3 (Dolomanov et al., 2009)'
_computing_structure_refinement 'SHELXL 2014/7 (Sheldrick, 2015)'
_computing_structure_solution 'olex2.solve 1.3 (Bourhis et al., 2015)'
_diffrn_ambient_temperature 100.15
_diffrn_measured_fraction_theta_full 0.999
_diffrn_measured_fraction_theta_max 0.999
_diffrn_measurement_device_type 'Bruker APEX-II CCD'
_diffrn_measurement_method '\f and \w scans'
_diffrn_radiation_type MoK\a
_diffrn_radiation_wavelength 0.71073
_diffrn_reflns_av_R_equivalents 0.1165
_diffrn_reflns_av_unetI/netI 0.0869
_diffrn_reflns_Laue_measured_fraction_full 0.999
_diffrn_reflns_Laue_measured_fraction_max 0.999
_diffrn_reflns_limit_h_max 12
_diffrn_reflns_limit_h_min -12
_diffrn_reflns_limit_k_max 14
_diffrn_reflns_limit_k_min -14
_diffrn_reflns_limit_l_max 17
_diffrn_reflns_limit_l_min -17
_diffrn_reflns_number 43888
_diffrn_reflns_point_group_measured_fraction_full 0.999
_diffrn_reflns_point_group_measured_fraction_max 0.999
_diffrn_reflns_theta_full 25.242
_diffrn_reflns_theta_max 28.661
_diffrn_reflns_theta_min 2.159
_exptl_absorpt_coefficient_mu 3.110
_exptl_absorpt_correction_T_max 28.661
_exptl_absorpt_correction_T_min 2.159
_exptl_absorpt_correction_type multi-scan
_exptl_absorpt_process_details SADABS
_exptl_crystal_colour 'dark brown'
_exptl_crystal_density_diffrn 1.818
_exptl_crystal_description block
_exptl_crystal_F_000 640
_exptl_crystal_size_max 0.15
_exptl_crystal_size_mid 0.12
_exptl_crystal_size_min 0.12
_refine_diff_density_max 0.765
_refine_diff_density_min -1.108
_refine_diff_density_rms 0.145
_refine_ls_extinction_method none
_refine_ls_goodness_of_fit_ref 1.025
_refine_ls_hydrogen_treatment constr
_refine_ls_matrix_type full
_refine_ls_number_parameters 307
_refine_ls_number_reflns 5964
_refine_ls_number_restraints 0
_refine_ls_restrained_S_all 1.025
_refine_ls_R_factor_all 0.0841
_refine_ls_R_factor_gt 0.0465
_refine_ls_shift/su_max 0.001
_refine_ls_shift/su_mean 0.000
_refine_ls_structure_factor_coef Fsqd
_refine_ls_weighting_details 'w=1/[\s^2^(Fo^2^)+(0.0382P)^2^+1.1976P] where P=(Fo^2^+2Fc^2^)/3'
_refine_ls_weighting_scheme calc
_refine_ls_wR_factor_gt 0.0963
_refine_ls_wR_factor_ref 0.1104
_reflns_Friedel_coverage 0.000
_reflns_number_gt 4205
_reflns_number_total 5964
_reflns_threshold_expression 'I > 2\s(I)'
_cod_data_source_file d5dt00577a2.cif
_cod_data_source_block ex_db_118_0m_a
_cod_depositor_comments 'Adding full bibliography for 7718835.cif.'
_cod_database_code 7718835
_shelx_shelxl_version_number 2014/7
_shelx_space_group_comment
;
The symmetry employed for this shelxl refinement is uniquely defined
by the following loop, which should always be used as a source of
symmetry information in preference to the above space-group names.
They are only intended as comments.
;
_shelx_estimated_absorpt_t_max 0.707
_shelx_estimated_absorpt_t_min 0.653
_olex2_refinement_description
;
1. Fixed Uiso
 At 1.2 times of:
  All C(H) groups, All C(H,H) groups
2.a Secondary CH2 refined with riding coordinates:
 C24(H24A,H24B)
2.b Aromatic/amide H refined with riding coordinates:
 C1(H1), C2(H2), C3(H3), C4(H4), C7(H7), C8(H8), C10(H10), C14(H14), C15(H15),
 C16(H16), C17(H17), C18(H18), C20(H20), C21(H21), C22(H22), C23(H23)
;
_olex2_submission_special_instructions 'No special instructions were received'

loop_
_space_group_symop_operation_xyz
'x, y, z'
'-x, -y, -z'

loop_
_atom_site_label
_atom_site_type_symbol
_atom_site_fract_x
_atom_site_fract_y
_atom_site_fract_z
_atom_site_U_iso_or_equiv
_atom_site_adp_type
_atom_site_occupancy
_atom_site_site_symmetry_order
_atom_site_calc_flag
_atom_site_refinement_flags_posn
_atom_site_refinement_flags_adp
_atom_site_refinement_flags_occupancy
_atom_site_disorder_assembly
_atom_site_disorder_group
Br1 Br 0.23098(4) 0.63194(4) 0.75277(3) 0.01594(11) Uani 1 1 d . . . . .
Fe1 Fe 0.28518(6) 0.51077(6) 0.14398(5) 0.01276(14) Uani 1 1 d . . . . .
Mn1 Mn 0.28498(6) 0.82932(7) 0.68241(5) 0.01245(14) Uani 1 1 d . . . . .
O1 O 0.3525(3) 1.0617(3) 0.6027(3) 0.0232(7) Uani 1 1 d . . . . .
O2 O -0.0207(3) 0.6835(3) 0.5526(3) 0.0239(7) Uani 1 1 d . . . . .
O3 O 0.1447(3) 0.9776(3) 0.8637(2) 0.0211(7) Uani 1 1 d . . . . .
N1 N 0.4971(3) 0.9123(4) 0.7677(3) 0.0124(7) Uani 1 1 d . . . . .
N2 N 0.3871(3) 0.7209(4) 0.5648(3) 0.0121(7) Uani 1 1 d . . . . .
C1 C 0.5445(4) 1.0100(4) 0.8737(3) 0.0153(8) Uani 1 1 d . . . . .
H1 H 0.4758 1.0472 0.9133 0.018 Uiso 1 1 calc R U . . .
C2 C 0.6883(4) 1.0589(5) 0.9279(3) 0.0175(9) Uani 1 1 d . . . . .
H2 H 0.7178 1.1280 1.0030 0.021 Uiso 1 1 calc R U . . .
C3 C 0.7885(4) 1.0046(5) 0.8702(4) 0.0187(9) Uani 1 1 d . . . . .
H3 H 0.8879 1.0356 0.9054 0.022 Uiso 1 1 calc R U . . .
C4 C 0.7424(4) 0.9053(4) 0.7610(3) 0.0156(8) Uani 1 1 d . . . . .
H4 H 0.8101 0.8676 0.7203 0.019 Uiso 1 1 calc R U . . .
C5 C 0.5958(4) 0.8605(4) 0.7109(3) 0.0141(8) Uani 1 1 d . . . . .
C6 C 0.5352(4) 0.7555(4) 0.5962(3) 0.0121(8) Uani 1 1 d . . . . .
C7 C 0.6170(4) 0.6919(4) 0.5213(3) 0.0153(8) Uani 1 1 d . . . . .
H7 H 0.7199 0.7160 0.5438 0.018 Uiso 1 1 calc R U . . .
C8 C 0.5489(4) 0.5941(4) 0.4146(3) 0.0155(8) Uani 1 1 d . . . . .
H8 H 0.6049 0.5509 0.3636 0.019 Uiso 1 1 calc R U . . .
C9 C 0.3973(4) 0.5583(4) 0.3815(3) 0.0131(8) Uani 1 1 d . . . . .
C10 C 0.3223(4) 0.6252(4) 0.4610(3) 0.0137(8) Uani 1 1 d . . . . .
H10 H 0.2190 0.6015 0.4403 0.016 Uiso 1 1 calc R U . . .
C11 C 0.3256(4) 0.9720(5) 0.6342(3) 0.0170(9) Uani 1 1 d . . . . .
C12 C 0.1000(4) 0.7384(4) 0.6023(3) 0.0157(8) Uani 1 1 d . . . . .
C13 C 0.2028(4) 0.9216(4) 0.7942(3) 0.0145(8) Uani 1 1 d . . . . .
C14 C 0.3424(4) 0.7314(4) 0.2124(4) 0.0179(9) Uani 1 1 d . . . . .
H14 H 0.3656 0.7935 0.2893 0.021 Uiso 1 1 calc R U . . .
C15 C 0.1981(4) 0.6619(5) 0.1456(4) 0.0195(9) Uani 1 1 d . . . . .
H15 H 0.1083 0.6692 0.1704 0.023 Uiso 1 1 calc R U . . .
C16 C 0.2121(5) 0.5806(5) 0.0362(4) 0.0208(9) Uani 1 1 d . . . . .
H16 H 0.1336 0.5237 -0.0255 0.025 Uiso 1 1 calc R U . . .
C17 C 0.3658(4) 0.5993(5) 0.0348(4) 0.0196(9) Uani 1 1 d . . . . .
H17 H 0.4074 0.5574 -0.0281 0.024 Uiso 1 1 calc R U . . .
C18 C 0.4448(4) 0.6914(4) 0.1439(4) 0.0171(9) Uani 1 1 d . . . . .
H18 H 0.5486 0.7212 0.1670 0.021 Uiso 1 1 calc R U . . .
C19 C 0.3195(4) 0.4530(4) 0.2699(3) 0.0154(8) Uani 1 1 d . . . . .
C20 C 0.3879(4) 0.3894(4) 0.1787(3) 0.0175(9) Uani 1 1 d . . . . .
H20 H 0.4909 0.4047 0.1815 0.021 Uiso 1 1 calc R U . . .
C21 C 0.2764(5) 0.3002(5) 0.0839(4) 0.0207(9) Uani 1 1 d . . . . .
H21 H 0.2915 0.2448 0.0124 0.025 Uiso 1 1 calc R U . . .
C22 C 0.1380(5) 0.3073(5) 0.1138(4) 0.0214(9) Uani 1 1 d . . . . .
H22 H 0.0447 0.2578 0.0656 0.026 Uiso 1 1 calc R U . . .
C23 C 0.1626(4) 0.4008(4) 0.2281(3) 0.0172(9) Uani 1 1 d . . . . .
H23 H 0.0889 0.4247 0.2697 0.021 Uiso 1 1 calc R U . . .
Cl1 Cl 1.09476(11) 0.89237(13) 0.39991(9) 0.0280(3) Uani 1 1 d . . . . .
Cl2 Cl 0.85172(12) 0.75292(14) 0.21238(10) 0.0307(3) Uani 1 1 d . . . . .
C24 C 0.9070(4) 0.7745(5) 0.3476(4) 0.0232(10) Uani 1 1 d . . . . .
H24A H 0.8942 0.6783 0.3466 0.028 Uiso 1 1 calc R U . . .
H24B H 0.8424 0.8143 0.3972 0.028 Uiso 1 1 calc R U . . .

loop_
_atom_site_aniso_label
_atom_site_aniso_U_11
_atom_site_aniso_U_22
_atom_site_aniso_U_33
_atom_site_aniso_U_23
_atom_site_aniso_U_13
_atom_site_aniso_U_12
Br1 0.01507(19) 0.0165(2) 0.0192(2) 0.00897(18) 0.00344(15) 0.00735(16)
Fe1 0.0115(3) 0.0137(3) 0.0116(3) 0.0041(3) 0.0007(2) 0.0043(2)
Mn1 0.0113(3) 0.0141(3) 0.0124(3) 0.0049(3) 0.0005(2) 0.0060(2)
O1 0.0192(15) 0.0252(18) 0.0242(18) 0.0137(15) -0.0032(13) 0.0034(13)
O2 0.0140(14) 0.0296(18) 0.0255(18) 0.0106(15) -0.0012(12) 0.0059(13)
O3 0.0201(14) 0.0238(17) 0.0180(16) 0.0050(14) 0.0026(12) 0.0107(13)
N1 0.0151(15) 0.0126(17) 0.0131(18) 0.0085(15) 0.0010(13) 0.0059(13)
N2 0.0124(15) 0.0144(17) 0.0103(17) 0.0050(14) 0.0004(12) 0.0062(13)
C1 0.0149(18) 0.013(2) 0.015(2) 0.0050(18) -0.0009(16) 0.0033(16)
C2 0.020(2) 0.017(2) 0.014(2) 0.0072(19) -0.0017(16) 0.0040(17)
C3 0.0147(18) 0.020(2) 0.022(2) 0.010(2) -0.0035(17) 0.0055(17)
C4 0.0140(18) 0.017(2) 0.017(2) 0.0080(18) 0.0008(16) 0.0065(16)
C5 0.0128(17) 0.016(2) 0.016(2) 0.0091(18) 0.0008(15) 0.0063(16)
C6 0.0108(17) 0.013(2) 0.014(2) 0.0069(17) 0.0007(15) 0.0050(15)
C7 0.0104(17) 0.018(2) 0.019(2) 0.0095(19) 0.0026(15) 0.0052(16)
C8 0.0150(18) 0.018(2) 0.015(2) 0.0080(18) 0.0052(16) 0.0064(16)
C9 0.0134(17) 0.014(2) 0.011(2) 0.0052(17) 0.0014(15) 0.0035(15)
C10 0.0132(18) 0.018(2) 0.011(2) 0.0065(18) 0.0009(15) 0.0066(16)
C11 0.0107(18) 0.019(2) 0.015(2) 0.0018(19) -0.0043(15) 0.0054(16)
C12 0.023(2) 0.017(2) 0.016(2) 0.0112(18) 0.0069(17) 0.0113(17)
C13 0.0139(18) 0.015(2) 0.014(2) 0.0036(18) -0.0058(16) 0.0071(16)
C14 0.021(2) 0.015(2) 0.017(2) 0.0063(19) 0.0013(17) 0.0062(17)
C15 0.0165(19) 0.021(2) 0.025(2) 0.011(2) 0.0034(17) 0.0098(17)
C16 0.022(2) 0.024(2) 0.016(2) 0.007(2) -0.0024(17) 0.0088(19)
C17 0.022(2) 0.023(2) 0.020(2) 0.014(2) 0.0062(18) 0.0096(18)
C18 0.0127(18) 0.017(2) 0.024(2) 0.0105(19) 0.0033(17) 0.0070(16)
C19 0.0195(19) 0.012(2) 0.013(2) 0.0031(18) 0.0022(16) 0.0063(16)
C20 0.0191(19) 0.016(2) 0.019(2) 0.0065(19) 0.0043(17) 0.0092(17)
C21 0.025(2) 0.020(2) 0.017(2) 0.008(2) 0.0003(17) 0.0068(18)
C22 0.021(2) 0.016(2) 0.023(2) 0.009(2) 0.0002(18) -0.0004(17)
C23 0.0124(18) 0.018(2) 0.019(2) 0.0081(19) 0.0034(16) 0.0015(16)
Cl1 0.0197(5) 0.0313(7) 0.0244(6) 0.0075(5) -0.0008(4) 0.0040(5)
Cl2 0.0261(5) 0.0469(8) 0.0225(6) 0.0109(6) -0.0005(5) 0.0217(5)
C24 0.020(2) 0.020(2) 0.026(3) 0.008(2) -0.0005(18) 0.0043(18)

loop_
_atom_type_symbol
_atom_type_description
_atom_type_scat_dispersion_real
_atom_type_scat_dispersion_imag
_atom_type_scat_source
C C 0.0033 0.0016 'International Tables Vol C Tables 4.2.6.8 and 6.1.1.4'
H H 0.0000 0.0000 'International Tables Vol C Tables 4.2.6.8 and 6.1.1.4'
Br Br -0.2901 2.4595 'International Tables Vol C Tables 4.2.6.8 and 6.1.1.4'
Cl Cl 0.1484 0.1585 'International Tables Vol C Tables 4.2.6.8 and 6.1.1.4'
Fe Fe 0.3463 0.8444 'International Tables Vol C Tables 4.2.6.8 and 6.1.1.4'
Mn Mn 0.3368 0.7283 'International Tables Vol C Tables 4.2.6.8 and 6.1.1.4'
N N 0.0061 0.0033 'International Tables Vol C Tables 4.2.6.8 and 6.1.1.4'
O O 0.0106 0.0060 'International Tables Vol C Tables 4.2.6.8 and 6.1.1.4'

loop_
_geom_angle_atom_site_label_1
_geom_angle_atom_site_label_2
_geom_angle_atom_site_label_3
_geom_angle
_geom_angle_site_symmetry_1
_geom_angle_site_symmetry_3
_geom_angle_publ_flag
C14 Fe1 C15 40.84(16) . . ?
C14 Fe1 C16 68.27(17) . . ?
C14 Fe1 C17 68.23(17) . . ?
C14 Fe1 C19 107.10(16) . . ?
C14 Fe1 C20 128.97(17) . . ?
C14 Fe1 C21 167.51(16) . . ?
C14 Fe1 C22 150.31(17) . . ?
C15 Fe1 C16 40.26(17) . . ?
C15 Fe1 C17 68.20(16) . . ?
C15 Fe1 C21 150.87(17) . . ?
C17 Fe1 C16 40.78(16) . . ?
C17 Fe1 C21 109.33(17) . . ?
C18 Fe1 C14 40.62(15) . . ?
C18 Fe1 C15 68.50(16) . . ?
C18 Fe1 C16 68.50(16) . . ?
C18 Fe1 C17 40.61(17) . . ?
C18 Fe1 C19 116.73(16) . . ?
C18 Fe1 C20 108.36(16) . . ?
C18 Fe1 C21 129.68(16) . . ?
C18 Fe1 C22 168.02(17) . . ?
C18 Fe1 C23 150.18(17) . . ?
C19 Fe1 C15 128.27(17) . . ?
C19 Fe1 C16 166.69(16) . . ?
C19 Fe1 C17 150.61(16) . . ?
C19 Fe1 C21 68.64(16) . . ?
C20 Fe1 C15 167.35(17) . . ?
C20 Fe1 C16 151.32(17) . . ?
C20 Fe1 C17 118.01(16) . . ?
C20 Fe1 C19 41.10(15) . . ?
C20 Fe1 C21 40.32(16) . . ?
C21 Fe1 C16 118.50(17) . . ?
C22 Fe1 C15 117.30(17) . . ?
C22 Fe1 C16 108.54(18) . . ?
C22 Fe1 C17 129.75(18) . . ?
C22 Fe1 C19 68.90(17) . . ?
C22 Fe1 C20 68.30(17) . . ?
C22 Fe1 C21 40.53(16) . . ?
C23 Fe1 C14 116.66(17) . . ?
C23 Fe1 C15 107.29(17) . . ?
C23 Fe1 C16 128.37(16) . . ?
C23 Fe1 C17 167.41(16) . . ?
C23 Fe1 C19 41.33(15) . . ?
C23 Fe1 C20 68.94(16) . . ?
C23 Fe1 C21 68.48(17) . . ?
C23 Fe1 C22 40.70(17) . . ?
N1 Mn1 Br1 86.98(9) . . ?
N2 Mn1 Br1 89.02(9) . . ?
N2 Mn1 N1 78.99(13) . . ?
C11 Mn1 Br1 179.10(13) . . ?
C11 Mn1 N1 92.23(15) . . ?
C11 Mn1 N2 91.27(16) . . ?
C12 Mn1 Br1 88.95(12) . . ?
C12 Mn1 N1 174.16(16) . . ?
C12 Mn1 N2 96.77(16) . . ?
C12 Mn1 C11 91.87(17) . . ?
C13 Mn1 Br1 87.40(13) . . ?
C13 Mn1 N1 97.54(15) . . ?
C13 Mn1 N2 175.14(15) . . ?
C13 Mn1 C11 92.26(18) . . ?
C13 Mn1 C12 86.44(18) . . ?
C1 N1 Mn1 125.8(3) . . ?
C1 N1 C5 118.3(3) . . ?
C5 N1 Mn1 115.8(3) . . ?
C6 N2 Mn1 115.6(3) . . ?
C10 N2 Mn1 125.5(3) . . ?
C10 N2 C6 118.8(3) . . ?
N1 C1 H1 118.4 . . ?
N1 C1 C2 123.2(4) . . ?
C2 C1 H1 118.4 . . ?
C1 C2 H2 120.8 . . ?
C1 C2 C3 118.4(4) . . ?
C3 C2 H2 120.8 . . ?
C2 C3 H3 120.3 . . ?
C4 C3 C2 119.3(4) . . ?
C4 C3 H3 120.3 . . ?
C3 C4 H4 120.2 . . ?
C3 C4 C5 119.5(4) . . ?
C5 C4 H4 120.2 . . ?
N1 C5 C4 121.2(4) . . ?
N1 C5 C6 114.7(3) . . ?
C4 C5 C6 124.0(4) . . ?
N2 C6 C5 114.8(3) . . ?
N2 C6 C7 120.4(4) . . ?
C7 C6 C5 124.8(3) . . ?
C6 C7 H7 119.9 . . ?
C8 C7 C6 120.1(4) . . ?
C8 C7 H7 119.9 . . ?
C7 C8 H8 120.0 . . ?
C7 C8 C9 119.9(4) . . ?
C9 C8 H8 120.0 . . ?
C8 C9 C19 122.0(4) . . ?
C10 C9 C8 116.8(4) . . ?
C10 C9 C19 121.2(3) . . ?
N2 C10 C9 123.9(3) . . ?
N2 C10 H10 118.0 . . ?
C9 C10 H10 118.0 . . ?
O1 C11 Mn1 179.1(4) . . ?
O2 C12 Mn1 177.8(4) . . ?
O3 C13 Mn1 177.4(3) . . ?
Fe1 C14 H14 126.3 . . ?
C15 C14 Fe1 69.8(2) . . ?
C15 C14 H14 126.1 . . ?
C18 C14 Fe1 69.4(2) . . ?
C18 C14 H14 126.1 . . ?
C18 C14 C15 107.9(4) . . ?
Fe1 C15 H15 126.1 . . ?
C14 C15 Fe1 69.3(2) . . ?
C14 C15 H15 125.9 . . ?
C16 C15 Fe1 70.2(2) . . ?
C16 C15 C14 108.1(3) . . ?
C16 C15 H15 125.9 . . ?
Fe1 C16 H16 126.5 . . ?
C15 C16 Fe1 69.6(2) . . ?
C15 C16 H16 126.1 . . ?
C15 C16 C17 107.8(4) . . ?
C17 C16 Fe1 69.4(2) . . ?
C17 C16 H16 126.1 . . ?
Fe1 C17 H17 126.6 . . ?
C16 C17 Fe1 69.8(2) . . ?
C16 C17 H17 126.1 . . ?
C18 C17 Fe1 69.0(2) . . ?
C18 C17 C16 107.8(4) . . ?
C18 C17 H17 126.1 . . ?
Fe1 C18 H18 125.4 . . ?
C14 C18 Fe1 70.0(2) . . ?
C14 C18 C17 108.3(4) . . ?
C14 C18 H18 125.9 . . ?
C17 C18 Fe1 70.4(2) . . ?
C17 C18 H18 125.9 . . ?
C9 C19 Fe1 123.4(3) . . ?
C20 C19 Fe1 69.4(2) . . ?
C20 C19 C9 125.8(4) . . ?
C20 C19 C23 106.9(3) . . ?
C23 C19 Fe1 69.1(2) . . ?
C23 C19 C9 127.2(4) . . ?
Fe1 C20 H20 126.1 . . ?
C19 C20 Fe1 69.5(2) . . ?
C19 C20 H20 125.8 . . ?
C21 C20 Fe1 70.2(2) . . ?
C21 C20 C19 108.5(4) . . ?
C21 C20 H20 125.8 . . ?
Fe1 C21 H21 126.8 . . ?
C20 C21 Fe1 69.5(2) . . ?
C20 C21 H21 125.8 . . ?
C20 C21 C22 108.3(4) . . ?
C22 C21 Fe1 69.4(2) . . ?
C22 C21 H21 125.8 . . ?
Fe1 C22 H22 126.2 . . ?
C21 C22 Fe1 70.0(2) . . ?
C21 C22 H22 125.8 . . ?
C21 C22 C23 108.4(4) . . ?
C23 C22 Fe1 69.5(2) . . ?
C23 C22 H22 125.8 . . ?
Fe1 C23 H23 126.2 . . ?
C19 C23 Fe1 69.5(2) . . ?
C19 C23 H23 126.1 . . ?
C22 C23 Fe1 69.8(2) . . ?
C22 C23 C19 107.8(3) . . ?
C22 C23 H23 126.1 . . ?
Cl1 C24 H24A 109.3 . . ?
Cl1 C24 H24B 109.3 . . ?
Cl2 C24 Cl1 111.4(2) . . ?
Cl2 C24 H24A 109.3 . . ?
Cl2 C24 H24B 109.3 . . ?
H24A C24 H24B 108.0 . . ?

loop_
_geom_bond_atom_site_label_1
_geom_bond_atom_site_label_2
_geom_bond_distance
_geom_bond_site_symmetry_2
_geom_bond_publ_flag
Br1 Mn1 2.5311(7) . ?
Fe1 C14 2.042(4) . ?
Fe1 C15 2.049(4) . ?
Fe1 C16 2.057(4) . ?
Fe1 C17 2.051(4) . ?
Fe1 C18 2.034(4) . ?
Fe1 C19 2.046(4) . ?
Fe1 C20 2.044(4) . ?
Fe1 C21 2.052(4) . ?
Fe1 C22 2.044(4) . ?
Fe1 C23 2.041(4) . ?
Mn1 N1 2.048(3) . ?
Mn1 N2 2.044(3) . ?
Mn1 C11 1.805(4) . ?
Mn1 C12 1.801(4) . ?
Mn1 C13 1.800(4) . ?
O1 C11 1.145(5) . ?
O2 C12 1.165(5) . ?
O3 C13 1.158(5) . ?
N1 C1 1.344(5) . ?
N1 C5 1.356(5) . ?
N2 C6 1.365(5) . ?
N2 C10 1.339(5) . ?
C1 H1 0.9500 . ?
C1 C2 1.382(5) . ?
C2 H2 0.9500 . ?
C2 C3 1.385(6) . ?
C3 H3 0.9500 . ?
C3 C4 1.379(6) . ?
C4 H4 0.9500 . ?
C4 C5 1.395(5) . ?
C5 C6 1.461(6) . ?
C6 C7 1.393(5) . ?
C7 H7 0.9500 . ?
C7 C8 1.378(6) . ?
C8 H8 0.9500 . ?
C8 C9 1.399(5) . ?
C9 C10 1.393(5) . ?
C9 C19 1.462(5) . ?
C10 H10 0.9500 . ?
C14 H14 0.9500 . ?
C14 C15 1.428(6) . ?
C14 C18 1.415(5) . ?
C15 H15 0.9500 . ?
C15 C16 1.413(6) . ?
C16 H16 0.9500 . ?
C16 C17 1.431(6) . ?
C17 H17 0.9500 . ?
C17 C18 1.418(6) . ?
C18 H18 0.9500 . ?
C19 C20 1.436(5) . ?
C19 C23 1.442(5) . ?
C20 H20 0.9500 . ?
C20 C21 1.412(6) . ?
C21 H21 0.9500 . ?
C21 C22 1.419(6) . ?
C22 H22 0.9500 . ?
C22 C23 1.420(6) . ?
C23 H23 0.9500 . ?
Cl1 C24 1.767(4) . ?
Cl2 C24 1.766(5) . ?
C24 H24A 0.9900 . ?
C24 H24B 0.9900 . ?

loop_
_geom_torsion_atom_site_label_1
_geom_torsion_atom_site_label_2
_geom_torsion_atom_site_label_3
_geom_torsion_atom_site_label_4
_geom_torsion
_geom_torsion_site_symmetry_1
_geom_torsion_site_symmetry_2
_geom_torsion_site_symmetry_3
_geom_torsion_site_symmetry_4
_geom_torsion_publ_flag
Fe1 C14 C15 C16 -59.7(3) . . . . ?
Fe1 C14 C18 C17 60.2(3) . . . . ?
Fe1 C15 C16 C17 -59.1(3) . . . . ?
Fe1 C16 C17 C18 -58.8(3) . . . . ?
Fe1 C17 C18 C14 -60.0(3) . . . . ?
Fe1 C19 C20 C21 -59.5(3) . . . . ?
Fe1 C19 C23 C22 59.5(3) . . . . ?
Fe1 C20 C21 C22 -58.7(3) . . . . ?
Fe1 C21 C22 C23 -59.1(3) . . . . ?
Fe1 C22 C23 C19 -59.3(3) . . . . ?
Mn1 N1 C1 C2 178.0(3) . . . . ?
Mn1 N1 C5 C4 -178.0(3) . . . . ?
Mn1 N1 C5 C6 1.4(4) . . . . ?
Mn1 N2 C6 C5 2.5(4) . . . . ?
Mn1 N2 C6 C7 -177.8(3) . . . . ?
Mn1 N2 C10 C9 176.9(3) . . . . ?
N1 C1 C2 C3 0.0(6) . . . . ?
N1 C5 C6 N2 -2.6(5) . . . . ?
N1 C5 C6 C7 177.7(4) . . . . ?
N2 C6 C7 C8 0.4(6) . . . . ?
C1 N1 C5 C4 0.9(5) . . . . ?
C1 N1 C5 C6 -179.7(3) . . . . ?
C1 C2 C3 C4 0.5(6) . . . . ?
C2 C3 C4 C5 -0.4(6) . . . . ?
C3 C4 C5 N1 -0.4(6) . . . . ?
C3 C4 C5 C6 -179.7(4) . . . . ?
C4 C5 C6 N2 176.8(3) . . . . ?
C4 C5 C6 C7 -2.9(6) . . . . ?
C5 N1 C1 C2 -0.8(6) . . . . ?
C5 C6 C7 C8 -179.9(4) . . . . ?
C6 N2 C10 C9 -0.4(6) . . . . ?
C6 C7 C8 C9 -0.1(6) . . . . ?
C7 C8 C9 C10 -0.4(6) . . . . ?
C7 C8 C9 C19 -178.8(4) . . . . ?
C8 C9 C10 N2 0.7(6) . . . . ?
C8 C9 C19 Fe1 -96.0(4) . . . . ?
C8 C9 C19 C20 -8.5(6) . . . . ?
C8 C9 C19 C23 176.0(4) . . . . ?
C9 C19 C20 Fe1 -117.0(4) . . . . ?
C9 C19 C20 C21 -176.6(4) . . . . ?
C9 C19 C23 Fe1 116.8(4) . . . . ?
C9 C19 C23 C22 176.3(4) . . . . ?
C10 N2 C6 C5 -179.9(3) . . . . ?
C10 N2 C6 C7 -0.2(5) . . . . ?
C10 C9 C19 Fe1 85.6(4) . . . . ?
C10 C9 C19 C20 173.1(4) . . . . ?
C10 C9 C19 C23 -2.4(6) . . . . ?
C14 C15 C16 Fe1 59.1(3) . . . . ?
C14 C15 C16 C17 0.1(5) . . . . ?
C15 C14 C18 Fe1 -59.4(3) . . . . ?
C15 C14 C18 C17 0.8(5) . . . . ?
C15 C16 C17 Fe1 59.2(3) . . . . ?
C15 C16 C17 C18 0.4(5) . . . . ?
C16 C17 C18 Fe1 59.3(3) . . . . ?
C16 C17 C18 C14 -0.7(5) . . . . ?
C18 C14 C15 Fe1 59.1(3) . . . . ?
C18 C14 C15 C16 -0.5(5) . . . . ?
C19 C9 C10 N2 179.1(4) . . . . ?
C19 C20 C21 Fe1 59.1(3) . . . . ?
C19 C20 C21 C22 0.4(5) . . . . ?
C20 C19 C23 Fe1 -59.4(3) . . . . ?
C20 C19 C23 C22 0.1(4) . . . . ?
C20 C21 C22 Fe1 58.8(3) . . . . ?
C20 C21 C22 C23 -0.3(5) . . . . ?
C21 C22 C23 Fe1 59.5(3) . . . . ?
C21 C22 C23 C19 0.1(5) . . . . ?
C23 C19 C20 Fe1 59.2(3) . . . . ?
C23 C19 C20 C21 -0.3(5) . . . . ?
